data_1514838
loop_
_publ_author_name
'Laskowski, C. A.'
'Morello, G. R.'
'Saouma, C. T.'
'Cundari, T. R.'
'Hillhouse, G. L.'

_publ_section_title
;
 Single-electron oxidation of N-heterocyclic carbene-supported nickel
 amides yielding benzylic C--H activation
;
_journal_issue 1
_journal_name_full 'Chemical Science'
_journal_page_first 170
_journal_paper_doi 10.1039/c2sc21345a
_journal_volume 4
_journal_year 2013
_chemical_formula_sum 'C59 H78 Cl4 N3 Ni'
_chemical_formula_weight 1029.75
_chemical_name_systematic
;
?
;
_space_group_IT_number 14
_symmetry_cell_setting monoclinic
_symmetry_space_group_name_Hall '-P 2ybc'
_symmetry_space_group_name_H-M 'P 1 21/c 1'
_atom_sites_solution_hydrogens geom
_atom_sites_solution_primary direct
_atom_sites_solution_secondary difmap
_audit_creation_method SHELXL-97
_cell_angle_alpha 90.00
_cell_angle_beta 97.0530(10)
_cell_angle_gamma 90.00
_cell_formula_units_Z 4
_cell_length_a 21.2763(15)
_cell_length_b 10.7269(7)
_cell_length_c 24.4104(17)
_cell_measurement_temperature 100(2)
_cell_volume 5529.0(7)
_computing_cell_refinement 'Bruker XSCANS'
_computing_data_collection 'Bruker XSCANS'
_computing_data_reduction 'Bruker SHELXTL'
_computing_molecular_graphics 'Bruker SHELXTL'
_computing_publication_material 'Bruker SHELXTL'
_computing_structure_refinement 'SHELXL-97 (Sheldrick, 1997)'
_computing_structure_solution 'SHELXS-97 (Sheldrick, 1990)'
_diffrn_ambient_temperature 100(2)
_diffrn_measured_fraction_theta_full 0.999
_diffrn_measured_fraction_theta_max 0.938
_diffrn_measurement_device_type 'Bruker P4'
_diffrn_measurement_method '\w scans'
_diffrn_radiation_monochromator graphite
_diffrn_radiation_source 'fine-focus sealed tube'
_diffrn_radiation_type MoK\a
_diffrn_radiation_wavelength 0.71073
_diffrn_reflns_av_R_equivalents 0.1440
_diffrn_reflns_av_sigmaI/netI 0.1132
_diffrn_reflns_limit_h_max 28
_diffrn_reflns_limit_h_min -27
_diffrn_reflns_limit_k_max 14
_diffrn_reflns_limit_k_min -14
_diffrn_reflns_limit_l_max 20
_diffrn_reflns_limit_l_min -32
_diffrn_reflns_number 34798
_diffrn_reflns_theta_full 25.00
_diffrn_reflns_theta_max 28.29
_diffrn_reflns_theta_min 1.68
_exptl_absorpt_coefficient_mu 0.584
_exptl_absorpt_correction_T_max 0.3151
_exptl_absorpt_correction_T_min 0.1901
_exptl_absorpt_correction_type psi-scan
_exptl_absorpt_process_details 'Norton et. al.'
_exptl_crystal_colour red
_exptl_crystal_density_diffrn 1.237
_exptl_crystal_density_method 'not measured'
_exptl_crystal_description block
_exptl_crystal_F_000 2196
_exptl_crystal_size_max 0.6
_exptl_crystal_size_mid 0.2
_exptl_crystal_size_min 0.2
_refine_diff_density_max 1.397
_refine_diff_density_min -1.166
_refine_diff_density_rms 0.098
_refine_ls_extinction_method none
_refine_ls_goodness_of_fit_ref 0.969
_refine_ls_hydrogen_treatment mixed
_refine_ls_matrix_type full
_refine_ls_number_parameters 608
_refine_ls_number_reflns 12904
_refine_ls_number_restraints 0
_refine_ls_restrained_S_all 0.969
_refine_ls_R_factor_all 0.0809
_refine_ls_R_factor_gt 0.0631
_refine_ls_shift/su_max 0.001
_refine_ls_shift/su_mean 0.000
_refine_ls_structure_factor_coef Fsqd
_refine_ls_weighting_details 'calc w=1/[\s^2^(Fo^2^)+(0.0891P)^2^+0.0000P] where P=(Fo^2^+2Fc^2^)/3'
_refine_ls_weighting_scheme calc
_refine_ls_wR_factor_gt 0.1623
_refine_ls_wR_factor_ref 0.1733
_reflns_number_gt 9466
_reflns_number_total 12904
_reflns_threshold_expression >2sigma(I)
_cod_data_source_file c2sc21345a.txt
_cod_data_source_block 5
_cod_depositor_comments
;
The following automatic conversions were performed:

'_symmetry_cell_setting' value 'Monoclinic' changed to 'monoclinic'
according to
/usr/data/users/saulius/automatic-downloads/retrospective/RSC/lib/dictionaries/cif_core.dic
dictionary named 'cif_core.dic' version 2.4.2 from 2011-04-26.

Automatic conversion script
Id: cif_fix_values 2281 2013-09-26 08:29:07Z andrius 
;
_cod_original_sg_symbol_H-M P(2)1/c
_cod_database_code 1514838

loop_
_symmetry_equiv_pos_as_xyz
'x, y, z'
'-x, y+1/2, -z+1/2'
'-x, -y, -z'
'x, -y-1/2, z-1/2'

loop_
_atom_site_label
_atom_site_type_symbol
_atom_site_fract_x
_atom_site_fract_y
_atom_site_fract_z
_atom_site_U_iso_or_equiv
_atom_site_adp_type
_atom_site_occupancy
_atom_site_symmetry_multiplicity
_atom_site_calc_flag
_atom_site_refinement_flags
Ni1 Ni 0.182001(14) 0.86394(3) 0.209215(12) 0.01335(10) Uani 1 1 d .
N3 N 0.26339(10) 0.8530(2) 0.25566(8) 0.0152(4) Uani 1 1 d .
N1 N 0.23847(9) 0.9395(2) 0.10914(8) 0.0152(4) Uani 1 1 d .
C26 C 0.04593(11) 0.7968(2) 0.06989(9) 0.0156(5) Uani 1 1 d .
C1 C 0.18463(11) 0.9140(2) 0.13233(10) 0.0133(5) Uani 1 1 d .
N2 N 0.13856(9) 0.93191(19) 0.08901(8) 0.0141(4) Uani 1 1 d .
C421 C 0.13457(11) 1.0439(2) 0.30685(10) 0.0172(5) Uani 1 1 d .
H42A H 0.1802 1.0325 0.3216 0.021 Uiso 1 1 calc R
C31 C 0.26377(11) 0.8279(2) 0.31000(9) 0.0129(5) Uani 1 1 d .
C36 C 0.31773(11) 0.8162(2) 0.35065(10) 0.0158(5) Uani 1 1 d .
C33 C 0.19645(11) 0.7860(2) 0.38285(10) 0.0158(5) Uani 1 1 d .
H33A H 0.1553 0.7751 0.3934 0.019 Uiso 1 1 calc R
C11 C 0.30253(11) 0.9323(2) 0.13707(10) 0.0154(5) Uani 1 1 d .
C56 C 0.42537(11) 0.9193(2) 0.35087(10) 0.0182(5) Uani 1 1 d .
C22 C 0.03278(11) 1.0139(2) 0.10058(10) 0.0162(5) Uani 1 1 d .
C43 C 0.05504(11) 0.9242(2) 0.23978(10) 0.0170(5) Uani 1 1 d .
H43A H 0.0303 0.9980 0.2346 0.020 Uiso 1 1 calc R
C44 C 0.03359(11) 0.8149(2) 0.21335(10) 0.0153(5) Uani 1 1 d .
H44A H -0.0064 0.8136 0.1913 0.018 Uiso 1 1 calc R
C21 C 0.07063(11) 0.9127(2) 0.08787(9) 0.0142(5) Uani 1 1 d .
C41 C 0.14822(10) 0.8141(2) 0.28411(9) 0.0132(5) Uani 1 1 d .
C161 C 0.28346(12) 1.1424(2) 0.18145(11) 0.0205(5) Uani 1 1 d .
H16A H 0.2384 1.1138 0.1757 0.025 Uiso 1 1 calc R
C261 C 0.08837(12) 0.6907(2) 0.05536(10) 0.0184(5) Uani 1 1 d .
H26A H 0.1314 0.7042 0.0759 0.022 Uiso 1 1 calc R
C32 C 0.20345(11) 0.8092(2) 0.32807(10) 0.0134(5) Uani 1 1 d .
C3 C 0.16319(12) 0.9673(2) 0.04128(10) 0.0174(5) Uani 1 1 d .
H3A H 0.1399 0.9842 0.0063 0.021 Uiso 1 1 calc R
C45 C 0.07019(11) 0.7078(2) 0.21886(10) 0.0169(5) Uani 1 1 d .
H45A H 0.0557 0.6349 0.1991 0.020 Uiso 1 1 calc R
C222 C 0.01416(13) 1.2166(3) 0.15097(11) 0.0236(6) Uani 1 1 d .
H22A H -0.0058 1.1672 0.1779 0.035 Uiso 1 1 calc R
H22B H -0.0184 1.2471 0.1222 0.035 Uiso 1 1 calc R
H22C H 0.0365 1.2876 0.1697 0.035 Uiso 1 1 calc R
C24 C -0.05830(12) 0.8809(3) 0.07554(10) 0.0201(6) Uani 1 1 d .
H24A H -0.1029 0.8702 0.0713 0.024 Uiso 1 1 calc R
C16 C 0.32451(11) 1.0311(2) 0.17177(10) 0.0173(5) Uani 1 1 d .
C461 C 0.16645(11) 0.5845(2) 0.26201(10) 0.0180(5) Uani 1 1 d .
H46A H 0.2120 0.6085 0.2705 0.022 Uiso 1 1 calc R
C42 C 0.11287(11) 0.9265(2) 0.27405(9) 0.0148(5) Uani 1 1 d .
C25 C -0.01968(12) 0.7825(3) 0.06405(10) 0.0187(5) Uani 1 1 d .
H25A H -0.0381 0.7049 0.0521 0.022 Uiso 1 1 calc R
C13 C 0.40113(12) 0.8258(3) 0.15224(11) 0.0225(6) Uani 1 1 d .
H13A H 0.4276 0.7574 0.1458 0.027 Uiso 1 1 calc R
C221 C 0.06132(12) 1.1353(2) 0.12468(10) 0.0183(5) Uani 1 1 d .
H22D H 0.0957 1.1123 0.1546 0.022 Uiso 1 1 calc R
C15 C 0.38696(12) 1.0219(3) 0.19688(11) 0.0211(6) Uani 1 1 d .
H15A H 0.4039 1.0863 0.2210 0.025 Uiso 1 1 calc R
C262 C 0.06511(14) 0.5620(2) 0.07138(11) 0.0251(6) Uani 1 1 d .
H26B H 0.0602 0.5614 0.1108 0.038 Uiso 1 1 calc R
H26C H 0.0960 0.4985 0.0639 0.038 Uiso 1 1 calc R
H26D H 0.0242 0.5439 0.0497 0.038 Uiso 1 1 calc R
C51 C 0.38410(11) 0.8185(2) 0.33587(10) 0.0158(5) Uani 1 1 d .
C23 C -0.03258(11) 0.9944(3) 0.09311(10) 0.0192(5) Uani 1 1 d .
H23A H -0.0600 1.0608 0.1003 0.023 Uiso 1 1 calc R
C34 C 0.24932(12) 0.7787(3) 0.42255(10) 0.0192(5) Uani 1 1 d .
H34A H 0.2448 0.7650 0.4603 0.023 Uiso 1 1 calc R
C52 C 0.40686(12) 0.7125(2) 0.30976(11) 0.0193(5) Uani 1 1 d .
C2 C 0.22605(12) 0.9732(3) 0.05402(10) 0.0189(5) Uani 1 1 d .
H2A H 0.2562 0.9959 0.0301 0.023 Uiso 1 1 calc R
C35 C 0.30857(11) 0.7920(2) 0.40538(10) 0.0167(5) Uani 1 1 d .
H35A H 0.3448 0.7842 0.4321 0.020 Uiso 1 1 calc R
C55 C 0.48821(12) 0.9117(3) 0.33976(11) 0.0234(6) Uani 1 1 d .
H55A H 0.5163 0.9791 0.3497 0.028 Uiso 1 1 calc R
C14 C 0.42478(12) 0.9206(3) 0.18740(11) 0.0227(6) Uani 1 1 d .
H14A H 0.4671 0.9164 0.2051 0.027 Uiso 1 1 calc R
C561 C 0.40428(12) 1.0335(3) 0.38068(11) 0.0235(6) Uani 1 1 d .
H56A H 0.3569 1.0344 0.3764 0.028 Uiso 1 1 calc R
C462 C 0.14838(13) 0.5124(3) 0.31174(11) 0.0248(6) Uani 1 1 d .
H46B H 0.1523 0.5671 0.3441 0.037 Uiso 1 1 calc R
H46C H 0.1767 0.4407 0.3191 0.037 Uiso 1 1 calc R
H46D H 0.1046 0.4831 0.3039 0.037 Uiso 1 1 calc R
C521 C 0.36410(13) 0.6007(3) 0.29553(12) 0.0235(6) Uani 1 1 d .
H52A H 0.3199 0.6325 0.2859 0.028 Uiso 1 1 calc R
C54 C 0.51012(12) 0.8079(3) 0.31460(11) 0.0240(6) Uani 1 1 d .
H54A H 0.5530 0.8040 0.3076 0.029 Uiso 1 1 calc R
C223 C 0.09175(14) 1.2158(3) 0.08288(12) 0.0279(6) Uani 1 1 d .
H22E H 0.1218 1.1652 0.0651 0.042 Uiso 1 1 calc R
H22F H 0.1141 1.2861 0.1021 0.042 Uiso 1 1 calc R
H22G H 0.0587 1.2473 0.0548 0.042 Uiso 1 1 calc R
C53 C 0.46964(12) 0.7099(3) 0.29956(11) 0.0233(6) Uani 1 1 d .
H53A H 0.4850 0.6392 0.2819 0.028 Uiso 1 1 calc R
C162 C 0.29050(15) 1.2450(3) 0.13901(13) 0.0324(7) Uani 1 1 d .
H16B H 0.2821 1.2102 0.1017 0.049 Uiso 1 1 calc R
H16C H 0.3337 1.2784 0.1448 0.049 Uiso 1 1 calc R
H16D H 0.2602 1.3120 0.1434 0.049 Uiso 1 1 calc R
C463 C 0.16077(13) 0.4999(3) 0.21115(11) 0.0257(6) Uani 1 1 d .
H46E H 0.1863 0.4248 0.2195 0.039 Uiso 1 1 calc R
H46F H 0.1760 0.5445 0.1803 0.039 Uiso 1 1 calc R
H46G H 0.1163 0.4764 0.2011 0.039 Uiso 1 1 calc R
C12 C 0.33901(12) 0.8292(3) 0.12607(10) 0.0184(5) Uani 1 1 d .
C121 C 0.31185(13) 0.7233(3) 0.08849(11) 0.0245(6) Uani 1 1 d .
H12A H 0.2833 0.7622 0.0576 0.029 Uiso 1 1 calc R
C422 C 0.12929(13) 1.1621(2) 0.27205(11) 0.0229(6) Uani 1 1 d .
H42B H 0.1431 1.2338 0.2954 0.034 Uiso 1 1 calc R
H42C H 0.0852 1.1740 0.2560 0.034 Uiso 1 1 calc R
H42D H 0.1562 1.1546 0.2424 0.034 Uiso 1 1 calc R
C163 C 0.29616(13) 1.1932(3) 0.24012(12) 0.0280(6) Uani 1 1 d .
H16E H 0.2684 1.2646 0.2441 0.042 Uiso 1 1 calc R
H16F H 0.3405 1.2197 0.2476 0.042 Uiso 1 1 calc R
H16G H 0.2878 1.1279 0.2664 0.042 Uiso 1 1 calc R
C46 C 0.12820(11) 0.7049(2) 0.25303(10) 0.0150(5) Uani 1 1 d .
C423 C 0.09721(12) 1.0579(3) 0.35610(11) 0.0230(6) Uani 1 1 d .
H42E H 0.1109 1.1336 0.3767 0.034 Uiso 1 1 calc R
H42F H 0.1048 0.9852 0.3803 0.034 Uiso 1 1 calc R
H42G H 0.0519 1.0639 0.3429 0.034 Uiso 1 1 calc R
C522 C 0.38174(15) 0.5271(3) 0.24593(13) 0.0345(7) Uani 1 1 d .
H52B H 0.3531 0.4557 0.2390 0.052 Uiso 1 1 calc R
H52C H 0.4255 0.4973 0.2538 0.052 Uiso 1 1 calc R
H52D H 0.3779 0.5812 0.2133 0.052 Uiso 1 1 calc R
C122 C 0.27094(14) 0.6351(3) 0.11882(14) 0.0335(7) Uani 1 1 d .
H12B H 0.2540 0.5686 0.0937 0.050 Uiso 1 1 calc R
H12C H 0.2359 0.6819 0.1314 0.050 Uiso 1 1 calc R
H12D H 0.2969 0.5984 0.1507 0.050 Uiso 1 1 calc R
C263 C 0.09486(15) 0.6897(3) -0.00667(11) 0.0295(7) Uani 1 1 d .
H26E H 0.1083 0.7723 -0.0179 0.044 Uiso 1 1 calc R
H26F H 0.0539 0.6687 -0.0276 0.044 Uiso 1 1 calc R
H26G H 0.1265 0.6275 -0.0141 0.044 Uiso 1 1 calc R
C562 C 0.42809(16) 1.0271(3) 0.44261(12) 0.0349(7) Uani 1 1 d .
H56B H 0.4144 1.1018 0.4610 0.052 Uiso 1 1 calc R
H56C H 0.4744 1.0226 0.4478 0.052 Uiso 1 1 calc R
H56D H 0.4106 0.9529 0.4586 0.052 Uiso 1 1 calc R
C563 C 0.42678(14) 1.1563(3) 0.35784(12) 0.0290(6) Uani 1 1 d .
H56E H 0.4117 1.2262 0.3786 0.044 Uiso 1 1 calc R
H56F H 0.4099 1.1640 0.3188 0.044 Uiso 1 1 calc R
H56G H 0.4732 1.1574 0.3615 0.044 Uiso 1 1 calc R
C523 C 0.3641(2) 0.5136(3) 0.34474(15) 0.0485(9) Uani 1 1 d .
H52E H 0.3526 0.5605 0.3765 0.073 Uiso 1 1 calc R
H52F H 0.4063 0.4773 0.3539 0.073 Uiso 1 1 calc R
H52G H 0.3331 0.4467 0.3355 0.073 Uiso 1 1 calc R
C123 C 0.36184(16) 0.6501(3) 0.06267(14) 0.0417(9) Uani 1 1 d .
H12E H 0.3414 0.5837 0.0393 0.063 Uiso 1 1 calc R
H12F H 0.3919 0.6132 0.0919 0.063 Uiso 1 1 calc R
H12G H 0.3845 0.7061 0.0402 0.063 Uiso 1 1 calc R
H H 0.3008(12) 0.860(2) 0.2456(10) 0.004(6) Uiso 1 1 d .
Cl1 Cl 0.20076(4) 0.13616(9) 0.49575(3) 0.0454(2) Uani 1 1 d .
Cl2 Cl 0.25376(4) 0.24702(9) 0.40252(4) 0.0477(2) Uani 1 1 d .
Cl3 Cl 0.62095(5) 0.87585(13) 0.99107(6) 0.0788(4) Uani 1 1 d .
Cl4 Cl 0.48693(6) 0.82796(13) 0.97188(7) 0.0952(5) Uani 1 1 d .
C999 C 0.25199(16) 0.1148(3) 0.44494(14) 0.0364(7) Uani 1 1 d .
H99A H 0.2953 0.0974 0.4631 0.044 Uiso 1 1 calc R
H99B H 0.2378 0.0418 0.4219 0.044 Uiso 1 1 calc R
C998 C 0.5523(3) 0.8873(5) 0.94415(17) 0.0846(17) Uani 1 1 d .
H99C H 0.5446 0.9758 0.9340 0.101 Uiso 1 1 calc R
H99D H 0.5583 0.8407 0.9102 0.101 Uiso 1 1 calc R

loop_
_atom_site_aniso_label
_atom_site_aniso_U_11
_atom_site_aniso_U_22
_atom_site_aniso_U_33
_atom_site_aniso_U_23
_atom_site_aniso_U_13
_atom_site_aniso_U_12
Ni1 0.01331(16) 0.01984(19) 0.00757(16) 0.00132(12) 0.00397(11) -0.00003(12)
N3 0.0107(10) 0.0237(12) 0.0118(10) 0.0030(8) 0.0040(8) -0.0001(8)
N1 0.0123(9) 0.0260(12) 0.0080(9) 0.0029(8) 0.0033(7) 0.0012(8)
C26 0.0197(12) 0.0209(13) 0.0066(11) 0.0034(9) 0.0036(9) 0.0004(10)
C1 0.0128(11) 0.0147(12) 0.0127(11) -0.0014(9) 0.0030(9) 0.0000(9)
N2 0.0139(10) 0.0199(11) 0.0096(10) 0.0009(8) 0.0060(8) -0.0019(8)
C421 0.0169(12) 0.0212(14) 0.0137(12) -0.0012(10) 0.0031(9) 0.0033(10)
C31 0.0146(11) 0.0143(12) 0.0107(11) 0.0005(9) 0.0047(9) 0.0019(9)
C36 0.0165(12) 0.0163(13) 0.0158(12) 0.0015(10) 0.0064(9) -0.0002(9)
C33 0.0157(11) 0.0203(13) 0.0124(12) 0.0014(10) 0.0061(9) -0.0008(9)
C11 0.0122(11) 0.0244(14) 0.0103(11) 0.0064(10) 0.0041(9) -0.0010(9)
C56 0.0164(12) 0.0240(14) 0.0142(12) 0.0022(11) 0.0024(9) -0.0028(10)
C22 0.0209(12) 0.0215(14) 0.0072(11) 0.0037(10) 0.0056(9) 0.0025(10)
C43 0.0160(12) 0.0224(14) 0.0136(12) 0.0046(10) 0.0060(9) 0.0034(10)
C44 0.0110(11) 0.0254(14) 0.0097(11) 0.0021(10) 0.0018(9) -0.0017(9)
C21 0.0130(11) 0.0228(13) 0.0074(11) 0.0030(10) 0.0033(9) -0.0004(9)
C41 0.0132(11) 0.0174(12) 0.0103(11) 0.0023(9) 0.0070(9) -0.0018(9)
C161 0.0165(12) 0.0214(14) 0.0236(14) -0.0006(11) 0.0021(10) 0.0021(10)
C261 0.0198(12) 0.0224(14) 0.0135(12) -0.0001(10) 0.0040(10) -0.0002(10)
C32 0.0145(11) 0.0150(12) 0.0109(11) -0.0005(9) 0.0031(9) 0.0000(9)
C3 0.0216(12) 0.0225(14) 0.0085(11) 0.0032(10) 0.0042(9) -0.0001(10)
C45 0.0178(12) 0.0222(14) 0.0114(12) -0.0002(10) 0.0048(9) -0.0034(10)
C222 0.0310(15) 0.0229(15) 0.0176(13) 0.0001(11) 0.0058(11) 0.0072(11)
C24 0.0139(12) 0.0333(16) 0.0133(12) 0.0065(11) 0.0026(9) -0.0006(10)
C16 0.0173(12) 0.0212(13) 0.0147(12) 0.0046(10) 0.0080(9) -0.0007(10)
C461 0.0165(12) 0.0190(13) 0.0192(13) 0.0009(10) 0.0044(10) 0.0012(9)
C42 0.0140(11) 0.0220(13) 0.0096(11) 0.0013(10) 0.0057(9) 0.0011(9)
C25 0.0209(12) 0.0256(14) 0.0099(11) 0.0013(10) 0.0035(9) -0.0053(10)
C13 0.0156(12) 0.0305(15) 0.0222(14) 0.0024(12) 0.0064(10) 0.0042(10)
C221 0.0206(12) 0.0210(14) 0.0140(12) 0.0000(10) 0.0043(10) 0.0017(10)
C15 0.0188(12) 0.0255(14) 0.0193(13) 0.0008(11) 0.0036(10) -0.0054(10)
C262 0.0365(16) 0.0198(14) 0.0199(14) 0.0000(11) 0.0067(12) -0.0007(11)
C51 0.0139(11) 0.0210(13) 0.0127(12) 0.0040(10) 0.0022(9) -0.0002(9)
C23 0.0184(12) 0.0266(15) 0.0133(12) 0.0043(10) 0.0049(10) 0.0049(10)
C34 0.0230(13) 0.0270(14) 0.0085(11) 0.0009(10) 0.0055(10) -0.0001(10)
C52 0.0186(12) 0.0211(14) 0.0187(13) 0.0039(11) 0.0045(10) 0.0008(10)
C2 0.0213(12) 0.0276(15) 0.0089(12) 0.0046(10) 0.0066(10) -0.0009(10)
C35 0.0174(12) 0.0213(13) 0.0108(12) 0.0012(10) -0.0004(9) 0.0001(9)
C55 0.0179(13) 0.0296(15) 0.0227(14) 0.0026(12) 0.0025(10) -0.0032(11)
C14 0.0133(12) 0.0320(16) 0.0227(14) 0.0052(12) 0.0014(10) -0.0006(10)
C561 0.0209(13) 0.0261(15) 0.0239(14) -0.0057(12) 0.0042(11) -0.0031(11)
C462 0.0344(15) 0.0193(14) 0.0209(14) 0.0035(11) 0.0043(11) -0.0018(11)
C521 0.0196(13) 0.0215(14) 0.0305(15) -0.0028(12) 0.0081(11) 0.0006(10)
C54 0.0132(12) 0.0323(16) 0.0274(15) 0.0041(12) 0.0060(10) 0.0014(10)
C223 0.0389(16) 0.0223(15) 0.0249(15) 0.0006(12) 0.0131(12) -0.0025(12)
C53 0.0186(13) 0.0258(15) 0.0261(15) 0.0008(12) 0.0055(11) 0.0042(10)
C162 0.0368(17) 0.0290(17) 0.0301(16) 0.0011(13) 0.0000(13) 0.0019(13)
C463 0.0306(14) 0.0239(15) 0.0239(15) -0.0035(12) 0.0090(12) 0.0012(11)
C12 0.0199(12) 0.0254(14) 0.0110(12) 0.0023(10) 0.0062(9) 0.0025(10)
C121 0.0243(13) 0.0313(16) 0.0175(13) -0.0064(12) 0.0015(11) 0.0057(11)
C422 0.0275(14) 0.0192(14) 0.0223(14) -0.0011(11) 0.0036(11) 0.0007(10)
C163 0.0297(15) 0.0270(16) 0.0285(16) -0.0037(12) 0.0079(12) 0.0010(12)
C46 0.0163(11) 0.0193(13) 0.0108(11) 0.0015(10) 0.0066(9) -0.0007(9)
C423 0.0249(14) 0.0285(16) 0.0164(13) -0.0037(11) 0.0054(10) 0.0069(11)
C522 0.0327(16) 0.0352(18) 0.0357(18) -0.0095(14) 0.0041(13) -0.0030(13)
C122 0.0310(16) 0.0300(17) 0.0395(18) -0.0097(14) 0.0040(13) -0.0010(12)
C263 0.0442(17) 0.0264(16) 0.0213(15) 0.0014(12) 0.0173(13) 0.0041(13)
C562 0.0487(19) 0.0332(18) 0.0241(16) -0.0074(13) 0.0096(14) -0.0117(14)
C563 0.0294(15) 0.0291(16) 0.0282(16) -0.0023(13) 0.0019(12) -0.0037(12)
C523 0.079(3) 0.0269(18) 0.045(2) -0.0001(16) 0.0283(19) -0.0139(17)
C123 0.0360(17) 0.056(2) 0.0339(18) -0.0180(16) 0.0083(14) 0.0096(15)
Cl1 0.0492(5) 0.0616(6) 0.0274(4) -0.0037(4) 0.0127(4) -0.0052(4)
Cl2 0.0480(5) 0.0506(6) 0.0442(5) 0.0163(4) 0.0049(4) -0.0069(4)
Cl3 0.0514(6) 0.1065(11) 0.0822(9) 0.0159(7) 0.0235(6) -0.0097(6)
Cl4 0.0544(7) 0.0746(9) 0.1485(14) -0.0063(9) -0.0201(8) -0.0157(6)
C999 0.0386(17) 0.0353(18) 0.0370(18) 0.0092(15) 0.0120(14) 0.0078(14)
C998 0.134(5) 0.089(4) 0.028(2) 0.002(2) -0.001(3) -0.017(3)

loop_
_atom_type_symbol
_atom_type_description
_atom_type_scat_dispersion_real
_atom_type_scat_dispersion_imag
_atom_type_scat_source
C C 0.0033 0.0016 'International Tables Vol C Tables 4.2.6.8 and 6.1.1.4'
H H 0.0000 0.0000 'International Tables Vol C Tables 4.2.6.8 and 6.1.1.4'
N N 0.0061 0.0033 'International Tables Vol C Tables 4.2.6.8 and 6.1.1.4'
Ni Ni 0.3393 1.1124 'International Tables Vol C Tables 4.2.6.8 and 6.1.1.4'
Cl Cl 0.1484 0.1585 'International Tables Vol C Tables 4.2.6.8 and 6.1.1.4'

loop_
_geom_angle_atom_site_label_1
_geom_angle_atom_site_label_2
_geom_angle_atom_site_label_3
_geom_angle
N3 Ni1 C1 116.41(9)
N3 Ni1 C41 81.62(9)
C1 Ni1 C41 161.90(9)
N3 Ni1 C46 97.89(8)
C1 Ni1 C46 134.32(9)
C41 Ni1 C46 36.54(9)
N3 Ni1 C42 101.93(8)
C1 Ni1 C42 130.61(9)
C41 Ni1 C42 36.34(9)
C46 Ni1 C42 62.21(8)
C31 N3 Ni1 118.64(16)
C1 N1 C2 112.62(19)
C1 N1 C11 125.60(19)
C2 N1 C11 121.8(2)
C25 C26 C21 117.6(2)
C25 C26 C261 120.6(2)
C21 C26 C261 121.8(2)
N2 C1 N1 102.10(19)
N2 C1 Ni1 132.75(17)
N1 C1 Ni1 125.15(16)
C1 N2 C3 112.3(2)
C1 N2 C21 127.69(19)
C3 N2 C21 119.9(2)
C422 C421 C423 110.3(2)
C422 C421 C42 113.3(2)
C423 C421 C42 109.8(2)
N3 C31 C32 115.8(2)
N3 C31 C36 127.3(2)
C32 C31 C36 116.8(2)
C35 C36 C31 119.1(2)
C35 C36 C51 118.6(2)
C31 C36 C51 122.1(2)
C32 C33 C34 120.5(2)
C12 C11 C16 124.3(2)
C12 C11 N1 117.7(2)
C16 C11 N1 118.0(2)
C55 C56 C51 118.9(2)
C55 C56 C561 119.0(2)
C51 C56 C561 122.0(2)
C23 C22 C21 116.3(2)
C23 C22 C221 121.4(2)
C21 C22 C221 122.1(2)
C44 C43 C42 120.5(2)
C45 C44 C43 120.4(2)
C26 C21 C22 123.4(2)
C26 C21 N2 117.7(2)
C22 C21 N2 118.6(2)
C42 C41 C46 119.0(2)
C42 C41 C32 120.4(2)
C46 C41 C32 120.6(2)
C42 C41 Ni1 82.25(14)
C46 C41 Ni1 81.91(14)
C32 C41 Ni1 108.02(15)
C16 C161 C163 112.9(2)
C16 C161 C162 110.8(2)
C163 C161 C162 111.0(2)
C26 C261 C262 113.2(2)
C26 C261 C263 111.2(2)
C262 C261 C263 108.4(2)
C33 C32 C31 122.2(2)
C33 C32 C41 122.1(2)
C31 C32 C41 115.7(2)
C2 C3 N2 106.7(2)
C44 C45 C46 121.3(2)
C23 C24 C25 120.8(2)
C15 C16 C11 116.1(2)
C15 C16 C161 121.5(2)
C11 C16 C161 122.3(2)
C46 C461 C462 111.1(2)
C46 C461 C463 113.4(2)
C462 C461 C463 110.0(2)
C43 C42 C41 119.6(2)
C43 C42 C421 120.8(2)
C41 C42 C421 119.1(2)
C43 C42 Ni1 99.60(16)
C41 C42 Ni1 61.41(12)
C421 C42 Ni1 114.02(15)
C24 C25 C26 120.4(2)
C14 C13 C12 121.1(3)
C22 C221 C222 113.5(2)
C22 C221 C223 113.8(2)
C222 C221 C223 108.0(2)
C14 C15 C16 121.5(2)
C56 C51 C52 119.7(2)
C56 C51 C36 121.6(2)
C52 C51 C36 118.6(2)
C24 C23 C22 121.5(2)
C35 C34 C33 118.1(2)
C53 C52 C51 119.1(2)
C53 C52 C521 120.3(2)
C51 C52 C521 120.5(2)
C3 C2 N1 106.2(2)
C34 C35 C36 123.2(2)
C54 C55 C56 121.1(3)
C13 C14 C15 120.3(2)
C56 C561 C563 113.3(2)
C56 C561 C562 110.8(2)
C563 C561 C562 108.5(2)
C52 C521 C523 111.3(2)
C52 C521 C522 113.0(2)
C523 C521 C522 109.4(3)
C53 C54 C55 119.9(2)
C54 C53 C52 121.3(3)
C13 C12 C11 116.8(2)
C13 C12 C121 121.5(2)
C11 C12 C121 121.8(2)
C123 C121 C12 113.6(2)
C123 C121 C122 110.4(3)
C12 C121 C122 111.3(2)
C45 C46 C41 118.7(2)
C45 C46 C461 121.2(2)
C41 C46 C461 119.8(2)
C45 C46 Ni1 98.83(16)
C41 C46 Ni1 61.55(12)
C461 C46 Ni1 113.15(15)
Cl2 C999 Cl1 111.64(18)
Cl4 C998 Cl3 111.3(2)

loop_
_geom_bond_atom_site_label_1
_geom_bond_atom_site_label_2
_geom_bond_distance
Ni1 N3 1.953(2)
Ni1 C1 1.959(2)
Ni1 C41 2.114(2)
Ni1 C46 2.380(2)
Ni1 C42 2.385(2)
N3 C31 1.352(3)
N1 C1 1.366(3)
N1 C2 1.387(3)
N1 C11 1.449(3)
C26 C25 1.394(3)
C26 C21 1.399(4)
C26 C261 1.522(3)
C1 N2 1.364(3)
N2 C3 1.388(3)
N2 C21 1.457(3)
C421 C422 1.522(4)
C421 C423 1.528(3)
C421 C42 1.533(3)
C31 C32 1.422(3)
C31 C36 1.428(3)
C36 C35 1.398(3)
C36 C51 1.500(3)
C33 C32 1.386(3)
C33 C34 1.394(3)
C11 C12 1.396(4)
C11 C16 1.400(4)
C56 C55 1.399(4)
C56 C51 1.413(3)
C56 C561 1.520(4)
C22 C23 1.396(3)
C22 C21 1.409(3)
C22 C221 1.524(4)
C43 C44 1.388(4)
C43 C42 1.401(3)
C44 C45 1.385(3)
C41 C42 1.427(3)
C41 C46 1.431(3)
C41 C32 1.492(3)
C161 C16 1.515(3)
C161 C163 1.525(4)
C161 C162 1.531(4)
C261 C262 1.533(4)
C261 C263 1.537(4)
C3 C2 1.337(3)
C45 C46 1.403(3)
C222 C221 1.529(3)
C24 C23 1.381(4)
C24 C25 1.387(4)
C16 C15 1.397(3)
C461 C46 1.528(3)
C461 C462 1.528(4)
C461 C463 1.530(4)
C13 C14 1.385(4)
C13 C12 1.396(4)
C221 C223 1.539(4)
C15 C14 1.388(4)
C51 C52 1.417(4)
C34 C35 1.384(3)
C52 C53 1.389(4)
C52 C521 1.519(4)
C55 C54 1.380(4)
C561 C563 1.530(4)
C561 C562 1.536(4)
C521 C523 1.522(4)
C521 C522 1.530(4)
C54 C53 1.380(4)
C12 C121 1.528(4)
C121 C123 1.520(4)
C121 C122 1.536(4)
Cl1 C999 1.764(3)
Cl2 C999 1.759(3)
Cl3 C998 1.746(5)
Cl4 C998 1.741(6)
